data_4313166
loop_
_publ_author_name
'U. Anandhi'
'Todd Holbert'
'Dennis Lueng'
'Paul R. Sharp'

_publ_contact_author
;
 Paul R. Sharp
 Department of Chemistry
 University of Missouri
 Columbia, MO  65211
;
_publ_contact_author_email SharpP@missouri.edu
_publ_contact_author_fax 573-882-2754
_publ_contact_author_phone 573-882-7715
_publ_section_title
;
 Platinum and Palladium Imido and Oxo Complexes with Small Natural Bite
 Angle Diphosphine Ligands
;
_journal_name_full 'Inorganic Chemistry'
_journal_page_first 1282
_journal_page_last 1295
_journal_paper_doi 10.1021/ic025987f
_journal_volume 42
_journal_year 2003
_chemical_formula_sum 'C90 H116 Li N3 O4 P4 Pt2 Si2'
_chemical_formula_weight 1881.04
_chemical_name_systematic
; 
 ? 
;
_space_group_IT_number 2
_symmetry_cell_setting triclinic
_symmetry_space_group_name_Hall '-P 1'
_symmetry_space_group_name_H-M 'P -1'
_atom_sites_solution_hydrogens geom
_atom_sites_solution_primary direct
_atom_sites_solution_secondary difmap
_audit_creation_method SHELXL-97
_cell_angle_alpha 89.121(2)
_cell_angle_beta 85.488(2)
_cell_angle_gamma 67.937(2)
_cell_formula_units_Z 2
_cell_length_a 13.1670(17)
_cell_length_b 15.0144(19)
_cell_length_c 24.087(3)
_cell_measurement_temperature 173(2)
_cell_volume 4399.0(10)
_computing_cell_refinement 'SMART (Bruker, 1998)'
_computing_data_collection 'SMART (Bruker, 1998)'
_computing_data_reduction 'SAINT (Bruker, 1998)'
_computing_molecular_graphics
;
 ORTEP (Johnson, 1976), ORTEP 3 for Windows
 L. J. Farrugia, 1997' 
;
_computing_publication_material 'CIFTAB (Sheldrick, 1997)'
_computing_structure_refinement
;
 SHELXL-97 (Sheldrick, 1997), L. J. Barbour, X-Seed - Graphical Interface to
 SHELX-97 and POV-Ray, 1999
;
_computing_structure_solution 'SHELXS-97 (Sheldrick, 1990)'
_diffrn_ambient_temperature 173(2)
_diffrn_measured_fraction_theta_full 0.835
_diffrn_measured_fraction_theta_max 0.835
_diffrn_measurement_device_type 'CCD area detector'
_diffrn_measurement_method 'phi and omega scans'
_diffrn_radiation_monochromator graphite
_diffrn_radiation_source 'fine-focus sealed tube'
_diffrn_radiation_type MoK\a
_diffrn_radiation_wavelength 0.71073
_diffrn_reflns_av_R_equivalents 0.0232
_diffrn_reflns_av_sigmaI/netI 0.0422
_diffrn_reflns_limit_h_max 16
_diffrn_reflns_limit_h_min -16
_diffrn_reflns_limit_k_max 19
_diffrn_reflns_limit_k_min -18
_diffrn_reflns_limit_l_max 29
_diffrn_reflns_limit_l_min -30
_diffrn_reflns_number 22657
_diffrn_reflns_theta_full 27.12
_diffrn_reflns_theta_max 27.12
_diffrn_reflns_theta_min 1.67
_exptl_absorpt_coefficient_mu 3.326
_exptl_absorpt_correction_T_max 0.7321
_exptl_absorpt_correction_T_min 0.3496
_exptl_absorpt_correction_type multi-scan
_exptl_absorpt_process_details
;
 Data were corrected for decay and absorption using the program SADABS 
 based on the method of R.H. Blessing (Acta Cryst. A51, 33-38, 1995).   
;
_exptl_crystal_colour yellow
_exptl_crystal_density_diffrn 1.420
_exptl_crystal_density_method 'not measured'
_exptl_crystal_description prism
_exptl_crystal_F_000 1912
_exptl_crystal_size_max 0.40
_exptl_crystal_size_mid 0.33
_exptl_crystal_size_min 0.10
_refine_diff_density_max 1.469
_refine_diff_density_min -1.017
_refine_diff_density_rms 0.104
_refine_ls_extinction_method none
_refine_ls_goodness_of_fit_ref 1.030
_refine_ls_hydrogen_treatment mixed
_refine_ls_matrix_type full
_refine_ls_number_parameters 946
_refine_ls_number_reflns 16227
_refine_ls_number_restraints 0
_refine_ls_restrained_S_all 1.030
_refine_ls_R_factor_all 0.0512
_refine_ls_R_factor_gt 0.0315
_refine_ls_shift/su_max 0.029
_refine_ls_shift/su_mean 0.000
_refine_ls_structure_factor_coef Fsqd
_refine_ls_weighting_details 'calc w=1/[\s^2^(Fo^2^)+(0.0409P)^2^+2.5715P] where P=(Fo^2^+2Fc^2^)/3'
_refine_ls_weighting_scheme calc
_refine_ls_wR_factor_gt 0.0728
_refine_ls_wR_factor_ref 0.0824
_reflns_number_gt 12546
_reflns_number_total 16227
_reflns_threshold_expression >2sigma(I)
_cod_data_source_file ic025987f-2_s1_7.cif
_cod_data_source_block '[Pt(_-N-4-tol)(dppip)]2.LiN(SiMe3)2_10_(M=Pt,Ar=4-tol)'
_cod_depositor_comments
;
The following automatic conversions were performed:

'_symmetry_cell_setting' value 'Triclinic' changed to 'triclinic'
according to the built-in table from CIF Core dictionary named
'cif_core.dic' version 2.4.1 from 2010-06-29.

Automatic conversion script
Id: cif_fix_values 1646 2011-03-28 12:23:43Z adriana 
;
_cod_original_cell_volume 4398.9(10)
_cod_original_sg_symbol_H-M 'P -1 '
_cod_database_code 4313166

loop_
_symmetry_equiv_pos_as_xyz
'x, y, z'
'-x, -y, -z'

loop_
_atom_site_label
_atom_site_type_symbol
_atom_site_fract_x
_atom_site_fract_y
_atom_site_fract_z
_atom_site_U_iso_or_equiv
_atom_site_adp_type
_atom_site_occupancy
_atom_site_symmetry_multiplicity
_atom_site_calc_flag
_atom_site_refinement_flags
_atom_site_disorder_assembly
_atom_site_disorder_group
Pt1 Pt 0.737613(14) 0.975204(11) 0.309972(7) 0.02292(5) Uani 1 1 d . . .
P1 P 0.57762(10) 1.10143(8) 0.32565(5) 0.0264(3) Uani 1 1 d . . .
Si1 Si 0.83427(17) 0.57772(11) 0.24428(8) 0.0559(5) Uani 1 1 d . . .
N1 N 0.7275(3) 0.9034(2) 0.23948(15) 0.0265(9) Uani 1 1 d . . .
C1 C 0.5897(4) 1.1101(3) 0.40296(19) 0.0302(11) Uani 1 1 d . . .
Li1 Li 0.7983(7) 0.7788(5) 0.2822(4) 0.035(2) Uani 1 1 d . . .
Pt2 Pt 0.882013(14) 0.897533(11) 0.212641(7) 0.02369(5) Uani 1 1 d . . .
P2 P 0.74124(10) 1.03424(8) 0.39479(5) 0.0265(3) Uani 1 1 d . . .
Si2 Si 0.69764(13) 0.64671(10) 0.35122(7) 0.0417(4) Uani 1 1 d . . .
N2 N 0.8864(3) 0.8625(2) 0.29576(15) 0.0251(8) Uani 1 1 d . . .
C2 C 0.5274(4) 1.0505(4) 0.4331(2) 0.0380(12) Uani 1 1 d . . .
H2A H 0.5421 1.0446 0.4725 0.057 Uiso 1 1 calc R . .
H2B H 0.5528 0.9864 0.4158 0.057 Uiso 1 1 calc R . .
H2C H 0.4483 1.0832 0.4299 0.057 Uiso 1 1 calc R . .
P3 P 1.05147(10) 0.89377(8) 0.18681(5) 0.0277(3) Uani 1 1 d . . .
N3 N 0.7783(4) 0.6571(3) 0.29662(19) 0.0449(12) Uani 1 1 d . . .
C3 C 0.5529(4) 1.2073(3) 0.4322(2) 0.0412(13) Uani 1 1 d . . .
H3A H 0.4726 1.2380 0.4338 0.062 Uiso 1 1 calc R . .
H3B H 0.5855 1.2480 0.4116 0.062 Uiso 1 1 calc R . .
H3C H 0.5769 1.1984 0.4701 0.062 Uiso 1 1 calc R . .
P4 P 0.88713(10) 0.92359(8) 0.11969(5) 0.0277(3) Uani 1 1 d . . .
C4 C 1.0420(4) 0.8791(3) 0.11007(19) 0.0311(11) Uani 1 1 d . . .
C5 C 1.0853(4) 0.7706(3) 0.0946(2) 0.0436(14) Uani 1 1 d . . .
H5A H 1.0722 0.7628 0.0558 0.065 Uiso 1 1 calc R . .
H5B H 1.0467 0.7388 0.1191 0.065 Uiso 1 1 calc R . .
H5C H 1.1643 0.7415 0.0992 0.065 Uiso 1 1 calc R . .
C6 C 1.0962(5) 0.9277(4) 0.0672(2) 0.0442(14) Uani 1 1 d . . .
H6A H 1.1763 0.8963 0.0669 0.066 Uiso 1 1 calc R . .
H6B H 1.0736 0.9958 0.0772 0.066 Uiso 1 1 calc R . .
H6C H 1.0732 0.9219 0.0301 0.066 Uiso 1 1 calc R . .
C11 C 0.4458(4) 1.0941(3) 0.31508(18) 0.0292(11) Uani 1 1 d . . .
C12 C 0.3465(4) 1.1724(4) 0.3134(2) 0.0380(12) Uani 1 1 d . . .
H12 H 0.3449 1.2357 0.3174 0.046 Uiso 1 1 calc R . .
C13 C 0.2509(4) 1.1586(4) 0.3059(2) 0.0444(14) Uani 1 1 d . . .
H13 H 0.1839 1.2126 0.3045 0.053 Uiso 1 1 calc R . .
C14 C 0.2514(5) 1.0672(4) 0.3003(2) 0.0447(14) Uani 1 1 d . . .
H14 H 0.1852 1.0579 0.2953 0.054 Uiso 1 1 calc R . .
C15 C 0.3485(5) 0.9899(4) 0.3022(2) 0.0420(13) Uani 1 1 d . . .
H15 H 0.3489 0.9269 0.2985 0.050 Uiso 1 1 calc R . .
C16 C 0.4450(4) 1.0014(3) 0.3092(2) 0.0348(12) Uani 1 1 d . . .
H16 H 0.5114 0.9468 0.3102 0.042 Uiso 1 1 calc R . .
C21 C 0.5760(4) 1.2134(3) 0.2936(2) 0.0325(11) Uani 1 1 d . . .
C22 C 0.5044(4) 1.3046(3) 0.3124(2) 0.0394(13) Uani 1 1 d . . .
H22 H 0.4502 1.3107 0.3421 0.047 Uiso 1 1 calc R . .
C23 C 0.5120(5) 1.3859(4) 0.2882(2) 0.0506(15) Uani 1 1 d . . .
H23 H 0.4643 1.4477 0.3018 0.061 Uiso 1 1 calc R . .
C24 C 0.5892(5) 1.3775(4) 0.2438(3) 0.0572(17) Uani 1 1 d . . .
H24 H 0.5939 1.4336 0.2270 0.069 Uiso 1 1 calc R . .
C25 C 0.6587(5) 1.2885(4) 0.2243(2) 0.0477(15) Uani 1 1 d . . .
H25 H 0.7111 1.2831 0.1938 0.057 Uiso 1 1 calc R . .
C26 C 0.6528(4) 1.2060(3) 0.2489(2) 0.0345(12) Uani 1 1 d . . .
H26 H 0.7012 1.1445 0.2352 0.041 Uiso 1 1 calc R . .
C31 C 0.8130(4) 1.1142(3) 0.40844(19) 0.0304(11) Uani 1 1 d . . .
C32 C 0.8009(5) 1.1917(4) 0.3737(2) 0.0457(14) Uani 1 1 d . . .
H32 H 0.7581 1.2009 0.3427 0.055 Uiso 1 1 calc R . .
C33 C 0.8505(5) 1.2553(4) 0.3840(3) 0.0554(16) Uani 1 1 d . . .
H33 H 0.8399 1.3088 0.3604 0.067 Uiso 1 1 calc R . .
C34 C 0.9152(5) 1.2425(4) 0.4281(3) 0.0574(17) Uani 1 1 d . . .
H34 H 0.9495 1.2864 0.4348 0.069 Uiso 1 1 calc R . .
C35 C 0.9290(5) 1.1659(4) 0.4617(3) 0.0532(16) Uani 1 1 d . . .
H35 H 0.9730 1.1565 0.4924 0.064 Uiso 1 1 calc R . .
C36 C 0.8801(4) 1.1016(4) 0.4520(2) 0.0419(13) Uani 1 1 d . . .
H36 H 0.8925 1.0477 0.4755 0.050 Uiso 1 1 calc R . .
C41 C 0.7701(4) 0.9499(3) 0.45217(19) 0.0301(11) Uani 1 1 d . . .
C42 C 0.8161(4) 0.8520(4) 0.4408(2) 0.0371(12) Uani 1 1 d . . .
H42 H 0.8348 0.8295 0.4033 0.044 Uiso 1 1 calc R . .
C43 C 0.8351(5) 0.7865(4) 0.4837(2) 0.0451(14) Uani 1 1 d . . .
H43 H 0.8679 0.7194 0.4758 0.054 Uiso 1 1 calc R . .
C44 C 0.8055(5) 0.8199(4) 0.5383(2) 0.0468(14) Uani 1 1 d . . .
H44 H 0.8173 0.7751 0.5677 0.056 Uiso 1 1 calc R . .
C45 C 0.7600(4) 0.9158(4) 0.5505(2) 0.0431(14) Uani 1 1 d . . .
H45 H 0.7403 0.9375 0.5881 0.052 Uiso 1 1 calc R . .
C46 C 0.7426(4) 0.9818(4) 0.5076(2) 0.0364(12) Uani 1 1 d . . .
H46 H 0.7120 1.0487 0.5160 0.044 Uiso 1 1 calc R . .
C51 C 1.0687(4) 1.0078(3) 0.19578(18) 0.0275(10) Uani 1 1 d . . .
C52 C 0.9856(4) 1.0811(3) 0.22694(19) 0.0318(11) Uani 1 1 d . . .
H52 H 0.9270 1.0680 0.2461 0.038 Uiso 1 1 calc R . .
C53 C 0.9879(4) 1.1722(3) 0.2301(2) 0.0373(12) Uani 1 1 d . . .
H53 H 0.9313 1.2213 0.2515 0.045 Uiso 1 1 calc R . .
C54 C 1.0725(5) 1.1914(4) 0.2021(2) 0.0428(13) Uani 1 1 d . . .
H54 H 1.0728 1.2545 0.2035 0.051 Uiso 1 1 calc R . .
C55 C 1.1565(5) 1.1202(4) 0.1723(2) 0.0428(13) Uani 1 1 d . . .
H55 H 1.2156 1.1337 0.1540 0.051 Uiso 1 1 calc R . .
C56 C 1.1546(4) 1.0288(4) 0.1690(2) 0.0350(12) Uani 1 1 d . . .
H56 H 1.2126 0.9799 0.1482 0.042 Uiso 1 1 calc R . .
C61 C 1.1758(4) 0.7999(3) 0.20933(19) 0.0317(11) Uani 1 1 d . . .
C62 C 1.2691(4) 0.8150(3) 0.2219(2) 0.0389(13) Uani 1 1 d . . .
H62 H 1.2703 0.8778 0.2185 0.047 Uiso 1 1 calc R . .
C63 C 1.3604(4) 0.7409(4) 0.2391(2) 0.0467(14) Uani 1 1 d . . .
H63 H 1.4241 0.7520 0.2472 0.056 Uiso 1 1 calc R . .
C64 C 1.3567(5) 0.6496(4) 0.2444(2) 0.0473(15) Uani 1 1 d . . .
H64 H 1.4185 0.5979 0.2563 0.057 Uiso 1 1 calc R . .
C65 C 1.2649(5) 0.6333(4) 0.2325(2) 0.0492(15) Uani 1 1 d . . .
H65 H 1.2634 0.5707 0.2359 0.059 Uiso 1 1 calc R . .
C66 C 1.1750(5) 0.7082(4) 0.2157(2) 0.0432(13) Uani 1 1 d . . .
H66 H 1.1111 0.6968 0.2082 0.052 Uiso 1 1 calc R . .
C71 C 0.8279(4) 1.0456(3) 0.09105(18) 0.0322(12) Uani 1 1 d . . .
C72 C 0.8692(5) 1.1156(3) 0.1028(2) 0.0445(14) Uani 1 1 d . . .
H72 H 0.9310 1.0997 0.1243 0.053 Uiso 1 1 calc R . .
C73 C 0.8208(6) 1.2081(4) 0.0836(2) 0.0569(17) Uani 1 1 d . . .
H73 H 0.8506 1.2549 0.0913 0.068 Uiso 1 1 calc R . .
C74 C 0.7298(5) 1.2330(4) 0.0533(2) 0.0544(17) Uani 1 1 d . . .
H74 H 0.6961 1.2968 0.0404 0.065 Uiso 1 1 calc R . .
C75 C 0.6883(5) 1.1642(4) 0.0419(2) 0.0518(16) Uani 1 1 d . . .
H75 H 0.6257 1.1811 0.0210 0.062 Uiso 1 1 calc R . .
C76 C 0.7361(4) 1.0709(4) 0.0604(2) 0.0407(13) Uani 1 1 d . . .
H76 H 0.7063 1.0244 0.0522 0.049 Uiso 1 1 calc R . .
C81 C 0.8457(4) 0.8527(3) 0.07245(19) 0.0314(11) Uani 1 1 d . . .
C82 C 0.7939(5) 0.7945(4) 0.0932(2) 0.0457(14) Uani 1 1 d . . .
H82 H 0.7808 0.7909 0.1324 0.055 Uiso 1 1 calc R . .
C83 C 0.7599(6) 0.7401(5) 0.0581(3) 0.068(2) Uani 1 1 d . . .
H83 H 0.7242 0.6996 0.0730 0.081 Uiso 1 1 calc R . .
C84 C 0.7789(6) 0.7460(5) 0.0011(3) 0.069(2) Uani 1 1 d . . .
H84 H 0.7545 0.7103 -0.0233 0.083 Uiso 1 1 calc R . .
C85 C 0.8322(5) 0.8021(4) -0.0204(2) 0.0564(17) Uani 1 1 d . . .
H85 H 0.8461 0.8044 -0.0596 0.068 Uiso 1 1 calc R . .
C86 C 0.8665(5) 0.8562(4) 0.0145(2) 0.0467(14) Uani 1 1 d . . .
H86 H 0.9038 0.8954 -0.0007 0.056 Uiso 1 1 calc R . .
C1N C 0.6405(4) 0.9273(3) 0.20430(19) 0.0283(11) Uani 1 1 d . . .
C2N C 0.6057(4) 1.0089(3) 0.1713(2) 0.0357(12) Uani 1 1 d . . .
H2N H 0.6340 1.0577 0.1759 0.043 Uiso 1 1 calc R . .
C3N C 0.5307(4) 1.0197(4) 0.1321(2) 0.0428(13) Uani 1 1 d . . .
H3N H 0.5088 1.0763 0.1104 0.051 Uiso 1 1 calc R . .
C4N C 0.4867(4) 0.9517(5) 0.1232(2) 0.0457(14) Uani 1 1 d . . .
C5N C 0.5152(4) 0.8734(4) 0.1584(2) 0.0452(14) Uani 1 1 d . . .
H5N H 0.4835 0.8266 0.1550 0.054 Uiso 1 1 calc R . .
C6N C 0.5894(4) 0.8621(4) 0.1987(2) 0.0381(12) Uani 1 1 d . . .
H6N H 0.6055 0.8088 0.2229 0.046 Uiso 1 1 calc R . .
C7N C 0.4155(5) 0.9582(5) 0.0759(2) 0.0636(19) Uani 1 1 d . . .
H7N1 H 0.3597 1.0234 0.0748 0.095 Uiso 1 1 calc R . .
H7N2 H 0.3793 0.9121 0.0816 0.095 Uiso 1 1 calc R . .
H7N3 H 0.4613 0.9433 0.0406 0.095 Uiso 1 1 calc R . .
C8N C 0.9806(4) 0.8492(3) 0.32421(18) 0.0277(11) Uani 1 1 d . . .
C9N C 1.0477(5) 0.7568(3) 0.3382(2) 0.0418(13) Uani 1 1 d . . .
H9N H 1.0277 0.7046 0.3291 0.050 Uiso 1 1 calc R . .
C10N C 1.1428(5) 0.7380(4) 0.3650(2) 0.0513(16) Uani 1 1 d . . .
H10N H 1.1858 0.6736 0.3737 0.062 Uiso 1 1 calc R . .
C11N C 1.1768(4) 0.8109(4) 0.3793(2) 0.0452(14) Uani 1 1 d . . .
C12N C 1.1097(4) 0.9033(4) 0.3671(2) 0.0411(13) Uani 1 1 d . . .
H12N H 1.1290 0.9552 0.3775 0.049 Uiso 1 1 calc R . .
C13N C 1.0142(4) 0.9228(3) 0.3398(2) 0.0316(11) Uani 1 1 d . . .
H13N H 0.9709 0.9874 0.3316 0.038 Uiso 1 1 calc R . .
C14N C 1.2824(5) 0.7894(5) 0.4064(3) 0.0641(19) Uani 1 1 d . . .
H14A H 1.3062 0.8437 0.4012 0.096 Uiso 1 1 calc R . .
H14B H 1.3391 0.7314 0.3893 0.096 Uiso 1 1 calc R . .
H14C H 1.2707 0.7792 0.4462 0.096 Uiso 1 1 calc R . .
O1S O 0.2544(6) 1.4016(7) 0.3783(4) 0.176(4) Uani 1 1 d . . .
C1S C 0.2237(9) 1.4373(9) 0.4304(5) 0.135(4) Uani 1 1 d . . .
H1S1 H 0.2626 1.4797 0.4395 0.162 Uiso 1 1 calc R . .
H1S2 H 0.2395 1.3850 0.4578 0.162 Uiso 1 1 calc R . .
O2S O 0.5592(14) 1.3417(9) -0.0483(7) 0.252(7) Uani 1 1 d . . .
C2S C 0.1057(11) 1.4918(12) 0.4305(6) 0.180(7) Uani 1 1 d . . .
H2S1 H 0.0650 1.4649 0.4577 0.216 Uiso 1 1 calc R . .
H2S2 H 0.0879 1.5599 0.4406 0.216 Uiso 1 1 calc R . .
O3S O 0.6860(12) 0.6112(9) -0.1051(6) 0.248(6) Uani 1 1 d . . .
C3S C 0.0777(11) 1.4845(14) 0.3781(9) 0.218(8) Uani 1 1 d . . .
H3S1 H 0.0382 1.4400 0.3773 0.262 Uiso 1 1 calc R . .
H3S2 H 0.0292 1.5482 0.3653 0.262 Uiso 1 1 calc R . .
O4S O 0.3914(16) 1.5484(15) 0.4567(9) 0.180(7) Uiso 0.50 1 d P . .
C4S C 0.1707(12) 1.4510(10) 0.3452(5) 0.167(6) Uani 1 1 d . . .
H4S1 H 0.1854 1.5049 0.3267 0.201 Uiso 1 1 calc R . .
H4S2 H 0.1651 1.4077 0.3160 0.201 Uiso 1 1 calc R . .
O5S O 0.883(2) 0.4323(18) 0.0207(12) 0.260(11) Uiso 0.50 1 d P . .
C5S C 0.4561(15) 1.3656(18) -0.0372(7) 0.196(9) Uani 1 1 d . . .
H5S1 H 0.4393 1.3624 0.0033 0.235 Uiso 1 1 calc R . .
H5S2 H 0.4299 1.3214 -0.0565 0.235 Uiso 1 1 calc R . .
C6S C 0.4021(12) 1.4630(15) -0.0562(9) 0.219(12) Uani 1 1 d . . .
H6S1 H 0.3337 1.4711 -0.0737 0.263 Uiso 1 1 calc R . .
H6S2 H 0.3854 1.5106 -0.0255 0.263 Uiso 1 1 calc R . .
C7S C 0.4855(16) 1.4701(15) -0.0964(8) 0.212(9) Uani 1 1 d . . .
H7S1 H 0.4643 1.4677 -0.1347 0.254 Uiso 1 1 calc R . .
H7S2 H 0.4959 1.5314 -0.0912 0.254 Uiso 1 1 calc R . .
C8S C 0.5828(12) 1.3916(15) -0.0877(6) 0.211(9) Uani 1 1 d . . .
H8S1 H 0.6107 1.3520 -0.1222 0.254 Uiso 1 1 calc R . .
H8S2 H 0.6401 1.4143 -0.0768 0.254 Uiso 1 1 calc R . .
C9S C 0.6077(12) 0.7049(11) -0.1204(6) 0.231(10) Uani 1 1 d . . .
H9S1 H 0.5324 0.7046 -0.1172 0.277 Uiso 1 1 calc R . .
H9S2 H 0.6094 0.7553 -0.0949 0.277 Uiso 1 1 calc R . .
C10S C 0.6337(13) 0.7231(9) -0.1715(6) 0.170(6) Uani 1 1 d . . .
H10A H 0.6570 0.7787 -0.1729 0.204 Uiso 1 1 calc R . .
H10B H 0.5712 0.7365 -0.1949 0.204 Uiso 1 1 calc R . .
C11S C 0.7206(18) 0.6388(14) -0.1889(6) 0.265(11) Uani 1 1 d . . .
H11A H 0.6930 0.5911 -0.2029 0.318 Uiso 1 1 calc R . .
H11B H 0.7688 0.6519 -0.2189 0.318 Uiso 1 1 calc R . .
C12S C 0.7694(11) 0.6100(19) -0.1481(7) 0.297(16) Uani 1 1 d . . .
H12A H 0.8071 0.6526 -0.1377 0.356 Uiso 1 1 calc R . .
H12B H 0.8247 0.5441 -0.1545 0.356 Uiso 1 1 calc R . .
C13S C 0.4910(13) 1.4608(11) 0.4637(6) 0.174(5) Uiso 1 1 d . . .
H13A H 0.4601 1.4104 0.4705 0.208 Uiso 1 1 calc R . .
H13B H 0.5270 1.4477 0.4254 0.208 Uiso 1 1 calc R . .
C14S C 0.5738(14) 1.4336(12) 0.4942(8) 0.218(7) Uiso 1 1 d . . .
H14D H 0.6329 1.4374 0.4673 0.261 Uiso 1 1 calc R . .
H14E H 0.5892 1.3640 0.4972 0.261 Uiso 1 1 calc R . .
C15S C 0.9595(14) 0.4797(12) -0.0230(7) 0.211(7) Uiso 1 1 d . . .
H15A H 1.0052 0.4174 -0.0413 0.253 Uiso 1 1 calc R . .
H15B H 0.9010 0.5085 -0.0487 0.253 Uiso 1 1 calc R . .
C16S C 1.0329(16) 0.5334(15) -0.0480(8) 0.256(9) Uiso 1 1 d . . .
H16A H 0.9807 0.5924 -0.0640 0.307 Uiso 1 1 calc R . .
H16B H 1.0759 0.4929 -0.0802 0.307 Uiso 1 1 calc R . .
C1T C 0.9542(6) 0.5993(5) 0.2075(3) 0.075(2) Uani 1 1 d . . .
H1T1 H 0.9319 0.6675 0.1983 0.112 Uiso 1 1 calc R . .
H1T2 H 0.9782 0.5603 0.1731 0.112 Uiso 1 1 calc R . .
H1T3 H 1.0148 0.5814 0.2318 0.112 Uiso 1 1 calc R . .
C2T C 0.7372(7) 0.5838(5) 0.1896(3) 0.082(2) Uani 1 1 d . . .
H2T1 H 0.6746 0.5701 0.2066 0.123 Uiso 1 1 calc R . .
H2T2 H 0.7758 0.5362 0.1601 0.123 Uiso 1 1 calc R . .
H2T3 H 0.7108 0.6482 0.1737 0.123 Uiso 1 1 calc R . .
C3T C 0.8887(7) 0.4473(4) 0.2634(3) 0.092(3) Uani 1 1 d . . .
H3T1 H 0.9367 0.4376 0.2939 0.138 Uiso 1 1 calc R . .
H3T2 H 0.9307 0.4083 0.2310 0.138 Uiso 1 1 calc R . .
H3T3 H 0.8272 0.4279 0.2753 0.138 Uiso 1 1 calc R . .
C4T C 0.5988(6) 0.5889(5) 0.3358(3) 0.069(2) Uani 1 1 d . . .
H4T1 H 0.5544 0.6235 0.3058 0.104 Uiso 1 1 calc R . .
H4T2 H 0.5506 0.5911 0.3693 0.104 Uiso 1 1 calc R . .
H4T3 H 0.6399 0.5218 0.3242 0.104 Uiso 1 1 calc R . .
C5T C 0.7753(6) 0.5739(5) 0.4095(3) 0.072(2) Uani 1 1 d . . .
H5T1 H 0.8090 0.5061 0.3980 0.107 Uiso 1 1 calc R . .
H5T2 H 0.7245 0.5808 0.4426 0.107 Uiso 1 1 calc R . .
H5T3 H 0.8328 0.5969 0.4181 0.107 Uiso 1 1 calc R . .
C6T C 0.6096(5) 0.7671(4) 0.3820(3) 0.0628(18) Uani 1 1 d . . .
H6T1 H 0.6545 0.8057 0.3855 0.094 Uiso 1 1 calc R . .
H6T2 H 0.5773 0.7589 0.4188 0.094 Uiso 1 1 calc R . .
H6T3 H 0.5508 0.7998 0.3577 0.094 Uiso 1 1 calc R . .

loop_
_atom_site_aniso_label
_atom_site_aniso_U_11
_atom_site_aniso_U_22
_atom_site_aniso_U_33
_atom_site_aniso_U_23
_atom_site_aniso_U_13
_atom_site_aniso_U_12
Pt1 0.02693(10) 0.02392(9) 0.02011(9) 0.00017(6) 0.00132(7) -0.01267(7)
P1 0.0295(7) 0.0268(6) 0.0244(6) -0.0017(4) 0.0019(5) -0.0131(5)
Si1 0.0816(13) 0.0353(8) 0.0567(11) -0.0058(7) 0.0080(9) -0.0309(8)
N1 0.029(2) 0.0295(19) 0.023(2) -0.0001(15) -0.0009(17) -0.0134(17)
C1 0.030(3) 0.040(3) 0.029(3) -0.006(2) 0.002(2) -0.024(2)
Li1 0.039(5) 0.029(4) 0.043(5) -0.002(3) 0.007(4) -0.021(4)
Pt2 0.02738(10) 0.02478(9) 0.01991(9) 0.00071(6) 0.00127(7) -0.01157(7)
P2 0.0289(7) 0.0308(6) 0.0234(6) -0.0021(5) 0.0040(5) -0.0164(5)
Si2 0.0491(9) 0.0383(8) 0.0452(9) 0.0080(6) -0.0088(7) -0.0241(7)
N2 0.030(2) 0.0214(17) 0.0228(19) -0.0023(14) -0.0016(16) -0.0088(16)
C2 0.035(3) 0.055(3) 0.028(3) 0.003(2) 0.006(2) -0.025(3)
P3 0.0295(7) 0.0287(6) 0.0247(6) 0.0012(5) 0.0027(5) -0.0117(5)
N3 0.062(3) 0.032(2) 0.050(3) 0.0037(19) -0.001(2) -0.029(2)
C3 0.045(3) 0.041(3) 0.033(3) -0.012(2) 0.005(2) -0.011(2)
P4 0.0315(7) 0.0295(6) 0.0214(6) 0.0013(4) 0.0011(5) -0.0112(5)
C4 0.037(3) 0.036(2) 0.023(2) 0.0027(19) -0.003(2) -0.016(2)
C5 0.044(3) 0.039(3) 0.037(3) -0.013(2) 0.005(2) -0.004(2)
C6 0.048(3) 0.060(3) 0.031(3) 0.002(2) 0.005(2) -0.030(3)
C11 0.029(3) 0.040(3) 0.020(2) 0.0008(19) -0.001(2) -0.015(2)
C12 0.037(3) 0.037(3) 0.037(3) 0.005(2) -0.007(2) -0.010(2)
C13 0.029(3) 0.058(3) 0.042(3) 0.007(3) -0.008(2) -0.011(3)
C14 0.042(3) 0.077(4) 0.029(3) 0.007(3) -0.010(2) -0.037(3)
C15 0.046(3) 0.055(3) 0.036(3) -0.001(2) -0.005(3) -0.031(3)
C16 0.036(3) 0.038(3) 0.035(3) -0.001(2) -0.002(2) -0.020(2)
C21 0.040(3) 0.032(2) 0.029(3) 0.0035(19) -0.004(2) -0.017(2)
C22 0.044(3) 0.031(3) 0.041(3) 0.000(2) -0.001(2) -0.012(2)
C23 0.062(4) 0.029(3) 0.056(4) 0.000(2) 0.004(3) -0.015(3)
C24 0.085(5) 0.033(3) 0.061(4) 0.015(3) -0.009(4) -0.030(3)
C25 0.059(4) 0.045(3) 0.044(3) 0.010(2) 0.003(3) -0.026(3)
C26 0.040(3) 0.035(3) 0.031(3) 0.002(2) -0.001(2) -0.018(2)
C31 0.030(3) 0.036(2) 0.030(3) -0.0077(19) 0.004(2) -0.020(2)
C32 0.056(4) 0.055(3) 0.042(3) 0.007(3) -0.010(3) -0.038(3)
C33 0.068(4) 0.051(3) 0.064(4) 0.013(3) -0.012(3) -0.040(3)
C34 0.061(4) 0.059(4) 0.075(5) -0.002(3) -0.008(4) -0.047(3)
C35 0.057(4) 0.064(4) 0.056(4) 0.002(3) -0.016(3) -0.040(3)
C36 0.043(3) 0.045(3) 0.046(3) 0.002(2) -0.006(3) -0.025(3)
C41 0.030(3) 0.037(2) 0.028(3) 0.0009(19) -0.001(2) -0.018(2)
C42 0.043(3) 0.046(3) 0.029(3) 0.002(2) -0.002(2) -0.025(3)
C43 0.050(3) 0.048(3) 0.041(3) 0.013(2) -0.009(3) -0.022(3)
C44 0.044(3) 0.064(4) 0.037(3) 0.021(3) -0.010(3) -0.025(3)
C45 0.038(3) 0.074(4) 0.024(3) 0.005(2) -0.001(2) -0.029(3)
C46 0.034(3) 0.050(3) 0.030(3) -0.002(2) 0.001(2) -0.021(2)
C51 0.030(3) 0.028(2) 0.023(2) 0.0032(17) -0.003(2) -0.010(2)
C52 0.034(3) 0.032(2) 0.030(3) 0.0003(19) -0.002(2) -0.013(2)
C53 0.042(3) 0.032(2) 0.037(3) -0.001(2) -0.006(2) -0.013(2)
C54 0.051(4) 0.034(3) 0.049(3) 0.008(2) -0.014(3) -0.021(3)
C55 0.049(3) 0.051(3) 0.038(3) 0.014(2) -0.007(3) -0.029(3)
C56 0.036(3) 0.042(3) 0.029(3) 0.004(2) 0.000(2) -0.018(2)
C61 0.030(3) 0.031(2) 0.030(3) -0.0015(19) 0.007(2) -0.009(2)
C62 0.039(3) 0.032(3) 0.043(3) 0.003(2) -0.003(2) -0.010(2)
C63 0.035(3) 0.045(3) 0.060(4) 0.005(3) -0.014(3) -0.013(3)
C64 0.047(4) 0.035(3) 0.055(4) 0.006(2) -0.011(3) -0.009(3)
C65 0.054(4) 0.035(3) 0.062(4) 0.008(3) -0.013(3) -0.019(3)
C66 0.040(3) 0.039(3) 0.054(4) 0.003(2) -0.004(3) -0.020(3)
C71 0.035(3) 0.033(2) 0.022(2) 0.0061(18) 0.006(2) -0.006(2)
C72 0.065(4) 0.036(3) 0.033(3) 0.004(2) -0.009(3) -0.017(3)
C73 0.090(5) 0.034(3) 0.043(3) 0.005(2) -0.005(3) -0.020(3)
C74 0.073(4) 0.035(3) 0.039(3) 0.008(2) -0.001(3) -0.002(3)
C75 0.044(3) 0.053(3) 0.041(3) 0.011(3) 0.000(3) 0.000(3)
C76 0.032(3) 0.049(3) 0.037(3) 0.009(2) -0.001(2) -0.011(2)
C81 0.032(3) 0.035(2) 0.026(2) -0.0018(19) -0.001(2) -0.011(2)
C82 0.058(4) 0.051(3) 0.036(3) -0.009(2) 0.004(3) -0.031(3)
C83 0.087(5) 0.078(5) 0.057(4) -0.017(3) 0.006(4) -0.054(4)
C84 0.088(5) 0.078(5) 0.053(4) -0.016(4) -0.013(4) -0.042(4)
C85 0.078(5) 0.062(4) 0.028(3) -0.007(3) -0.012(3) -0.023(3)
C86 0.061(4) 0.051(3) 0.026(3) 0.005(2) -0.002(3) -0.019(3)
C1N 0.029(3) 0.032(2) 0.025(2) -0.0027(18) 0.005(2) -0.013(2)
C2N 0.040(3) 0.035(3) 0.032(3) -0.003(2) -0.003(2) -0.013(2)
C3N 0.037(3) 0.051(3) 0.036(3) 0.004(2) -0.006(2) -0.011(3)
C4N 0.029(3) 0.077(4) 0.031(3) -0.008(3) 0.004(2) -0.021(3)
C5N 0.042(3) 0.069(4) 0.039(3) -0.011(3) 0.005(3) -0.038(3)
C6N 0.044(3) 0.049(3) 0.031(3) -0.002(2) 0.002(2) -0.030(3)
C7N 0.044(4) 0.108(5) 0.044(4) -0.007(3) -0.009(3) -0.033(4)
C8N 0.028(3) 0.035(2) 0.020(2) -0.0010(18) 0.0045(19) -0.013(2)
C9N 0.053(4) 0.032(3) 0.042(3) -0.004(2) -0.013(3) -0.015(2)
C10N 0.050(4) 0.045(3) 0.050(4) 0.003(3) -0.015(3) -0.006(3)
C11N 0.038(3) 0.057(3) 0.033(3) -0.009(2) -0.006(2) -0.008(3)
C12N 0.034(3) 0.051(3) 0.039(3) -0.006(2) -0.003(2) -0.017(3)
C13N 0.029(3) 0.036(3) 0.033(3) 0.000(2) 0.001(2) -0.016(2)
C14N 0.045(4) 0.078(4) 0.058(4) -0.014(3) -0.020(3) -0.006(3)
O1S 0.091(5) 0.231(9) 0.117(6) -0.057(6) 0.009(5) 0.039(5)
C1S 0.125(10) 0.154(10) 0.103(9) -0.006(7) -0.003(7) -0.026(8)
O2S 0.255(16) 0.182(10) 0.284(17) 0.130(11) -0.085(15) -0.035(11)
C2S 0.115(11) 0.215(15) 0.135(11) -0.026(11) 0.062(9) 0.012(10)
O3S 0.274(15) 0.220(12) 0.255(15) 0.122(11) -0.047(12) -0.097(11)
C3S 0.090(10) 0.27(2) 0.24(2) 0.026(19) -0.013(13) -0.008(11)
C4S 0.155(12) 0.196(13) 0.082(8) 0.005(8) -0.021(8) 0.015(10)
C5S 0.130(13) 0.33(3) 0.187(15) 0.057(16) -0.018(13) -0.155(18)
C6S 0.110(12) 0.227(18) 0.23(2) -0.110(16) -0.082(12) 0.060(12)
C7S 0.167(15) 0.240(19) 0.25(2) 0.154(16) -0.110(15) -0.090(15)
C8S 0.157(13) 0.28(2) 0.094(10) 0.043(11) 0.031(9) 0.028(14)
C9S 0.219(16) 0.183(14) 0.129(12) 0.038(10) 0.026(11) 0.101(12)
C10S 0.241(17) 0.114(9) 0.107(10) 0.002(8) 0.003(10) -0.015(10)
C11S 0.34(3) 0.228(19) 0.114(13) -0.071(13) 0.038(15) 0.017(18)
C12S 0.078(9) 0.58(4) 0.115(13) -0.040(19) -0.016(9) 0.008(15)
C1T 0.086(5) 0.052(4) 0.084(5) -0.010(3) 0.019(4) -0.027(4)
C2T 0.133(7) 0.078(5) 0.057(4) -0.016(4) 0.001(4) -0.066(5)
C3T 0.127(7) 0.040(4) 0.104(7) -0.006(4) 0.009(5) -0.030(4)
C4T 0.067(5) 0.069(4) 0.088(6) 0.011(4) -0.013(4) -0.043(4)
C5T 0.073(5) 0.079(5) 0.055(4) 0.019(3) -0.012(4) -0.020(4)
C6T 0.059(4) 0.057(4) 0.075(5) -0.005(3) 0.004(3) -0.027(3)

loop_
_atom_type_symbol
_atom_type_description
_atom_type_scat_dispersion_real
_atom_type_scat_dispersion_imag
_atom_type_scat_source
C C 0.0033 0.0016 'International Tables Vol C Tables 4.2.6.8 and 6.1.1.4'
H H 0.0000 0.0000 'International Tables Vol C Tables 4.2.6.8 and 6.1.1.4'
Si Si 0.0817 0.0704 'International Tables Vol C Tables 4.2.6.8 and 6.1.1.4'
N N 0.0061 0.0033 'International Tables Vol C Tables 4.2.6.8 and 6.1.1.4'
Li Li -0.0003 0.0001 'International Tables Vol C Tables 4.2.6.8 and 6.1.1.4'
P P 0.1023 0.0942 'International Tables Vol C Tables 4.2.6.8 and 6.1.1.4'
Pt Pt -1.7033 8.3905 'International Tables Vol C Tables 4.2.6.8 and 6.1.1.4'
O O 0.0106 0.0060 'International Tables Vol C Tables 4.2.6.8 and 6.1.1.4'

loop_
_geom_angle_atom_site_label_1
_geom_angle_atom_site_label_2
_geom_angle_atom_site_label_3
_geom_angle
_geom_angle_site_symmetry_1
_geom_angle_site_symmetry_3
_geom_angle_publ_flag
N2 Pt1 N1 73.23(14) . . ?
N2 Pt1 P2 105.35(10) . . ?
N1 Pt1 P2 170.25(11) . . ?
N2 Pt1 P1 178.27(11) . . ?
N1 Pt1 P1 107.83(11) . . ?
P2 Pt1 P1 73.84(4) . . ?
N2 Pt1 Li1 46.4(2) . . ?
N1 Pt1 Li1 46.4(2) . . ?
P2 Pt1 Li1 125.63(18) . . ?
P1 Pt1 Li1 135.32(18) . . ?
N2 Pt1 Pt2 46.06(10) . . ?
N1 Pt1 Pt2 45.88(11) . . ?
P2 Pt1 Pt2 139.44(3) . . ?
P1 Pt1 Pt2 133.74(3) . . ?
Li1 Pt1 Pt2 60.83(17) . . ?
C11 P1 C21 106.5(2) . . ?
C11 P1 C1 109.0(2) . . ?
C21 P1 C1 108.3(2) . . ?
C11 P1 Pt1 122.27(16) . . ?
C21 P1 Pt1 114.47(16) . . ?
C1 P1 Pt1 95.07(15) . . ?
N3 Si1 C3T 116.6(3) . . ?
N3 Si1 C1T 110.1(3) . . ?
C3T Si1 C1T 105.6(3) . . ?
N3 Si1 C2T 114.0(3) . . ?
C3T Si1 C2T 103.3(4) . . ?
C1T Si1 C2T 106.4(3) . . ?
N3 Si1 Li1 37.1(2) . . ?
C3T Si1 Li1 144.9(3) . . ?
C1T Si1 Li1 77.1(3) . . ?
C2T Si1 Li1 109.4(3) . . ?
C1N N1 Li1 128.5(4) . . ?
C1N N1 Pt2 123.1(3) . . ?
Li1 N1 Pt2 89.0(3) . . ?
C1N N1 Pt1 128.6(3) . . ?
Li1 N1 Pt1 86.7(3) . . ?
Pt2 N1 Pt1 87.98(15) . . ?
C3 C1 C2 108.4(4) . . ?
C3 C1 P2 118.5(4) . . ?
C2 C1 P2 109.1(3) . . ?
C3 C1 P1 120.8(4) . . ?
C2 C1 P1 107.2(3) . . ?
P2 C1 P1 91.4(2) . . ?
N3 Li1 N2 147.3(5) . . ?
N3 Li1 N1 139.0(5) . . ?
N2 Li1 N1 73.7(3) . . ?
N3 Li1 Pt1 148.4(4) . . ?
N2 Li1 Pt1 46.67(18) . . ?
N1 Li1 Pt1 46.81(18) . . ?
N3 Li1 Pt2 150.9(4) . . ?
N2 Li1 Pt2 45.71(19) . . ?
N1 Li1 Pt2 45.53(19) . . ?
Pt1 Li1 Pt2 60.18(15) . . ?
N3 Li1 Si1 30.88(18) . . ?
N2 Li1 Si1 140.0(4) . . ?
N1 Li1 Si1 126.8(4) . . ?
Pt1 Li1 Si1 172.1(4) . . ?
Pt2 Li1 Si1 120.1(3) . . ?
N3 Li1 Si2 26.97(18) . . ?
N2 Li1 Si2 138.3(4) . . ?
N1 Li1 Si2 132.2(4) . . ?
Pt1 Li1 Si2 121.5(3) . . ?
Pt2 Li1 Si2 175.9(3) . . ?
Si1 Li1 Si2 57.68(14) . . ?
N1 Pt2 N2 73.37(15) . . ?
N1 Pt2 P3 177.56(10) . . ?
N2 Pt2 P3 104.69(11) . . ?
N1 Pt2 P4 108.57(11) . . ?
N2 Pt2 P4 175.30(9) . . ?
P3 Pt2 P4 73.48(5) . . ?
N1 Pt2 Pt1 46.14(10) . . ?
N2 Pt2 Pt1 45.99(9) . . ?
P3 Pt2 Pt1 131.43(3) . . ?
P4 Pt2 Pt1 138.38(3) . . ?
N1 Pt2 Li1 45.4(2) . . ?
N2 Pt2 Li1 45.4(2) . . ?
P3 Pt2 Li1 134.11(17) . . ?
P4 Pt2 Li1 133.03(18) . . ?
Pt1 Pt2 Li1 59.00(15) . . ?
C41 P2 C31 104.8(2) . . ?
C41 P2 C1 107.0(2) . . ?
C31 P2 C1 106.4(2) . . ?
C41 P2 Pt1 117.06(16) . . ?
C31 P2 Pt1 124.11(16) . . ?
C1 P2 Pt1 95.29(15) . . ?
N3 Si2 C6T 111.1(3) . . ?
N3 Si2 C4T 115.2(3) . . ?
C6T Si2 C4T 104.9(3) . . ?
N3 Si2 C5T 113.8(3) . . ?
C6T Si2 C5T 106.4(3) . . ?
C4T Si2 C5T 104.6(3) . . ?
N3 Si2 Li1 32.3(2) . . ?
C6T Si2 Li1 79.7(3) . . ?
C4T Si2 Li1 133.6(3) . . ?
C5T Si2 Li1 118.6(3) . . ?
C8N N2 Li1 134.2(4) . . ?
C8N N2 Pt1 124.7(3) . . ?
Li1 N2 Pt1 86.9(3) . . ?
C8N N2 Pt2 120.7(3) . . ?
Li1 N2 Pt2 88.9(3) . . ?
Pt1 N2 Pt2 87.95(14) . . ?
C51 P3 C61 106.4(2) . . ?
C51 P3 C4 106.7(2) . . ?
C61 P3 C4 109.9(2) . . ?
C51 P3 Pt2 114.67(15) . . ?
C61 P3 Pt2 122.44(17) . . ?
C4 P3 Pt2 95.24(16) . . ?
Si2 N3 Si1 126.6(3) . . ?
Si2 N3 Li1 120.7(3) . . ?
Si1 N3 Li1 112.1(3) . . ?
C81 P4 C71 102.5(2) . . ?
C81 P4 C4 106.5(2) . . ?
C71 P4 C4 109.3(2) . . ?
C81 P4 Pt2 120.80(17) . . ?
C71 P4 Pt2 121.81(15) . . ?
C4 P4 Pt2 94.55(14) . . ?
C6 C4 C5 107.7(4) . . ?
C6 C4 P3 120.2(4) . . ?
C5 C4 P3 109.4(3) . . ?
C6 C4 P4 119.2(3) . . ?
C5 C4 P4 107.6(4) . . ?
P3 C4 P4 91.5(2) . . ?
C12 C11 C16 118.1(5) . . ?
C12 C11 P1 125.3(4) . . ?
C16 C11 P1 116.6(4) . . ?
C13 C12 C11 120.6(5) . . ?
C12 C13 C14 120.6(5) . . ?
C15 C14 C13 119.2(5) . . ?
C16 C15 C14 121.5(5) . . ?
C15 C16 C11 120.0(5) . . ?
C26 C21 C22 118.9(4) . . ?
C26 C21 P1 117.4(3) . . ?
C22 C21 P1 123.7(4) . . ?
C23 C22 C21 120.4(5) . . ?
C22 C23 C24 120.1(5) . . ?
C25 C24 C23 120.1(5) . . ?
C24 C25 C26 120.3(5) . . ?
C25 C26 C21 120.1(5) . . ?
C32 C31 C36 117.5(5) . . ?
C32 C31 P2 119.1(4) . . ?
C36 C31 P2 123.4(4) . . ?
C33 C32 C31 120.6(5) . . ?
C32 C33 C34 121.0(6) . . ?
C35 C34 C33 118.8(6) . . ?
C34 C35 C36 120.9(6) . . ?
C35 C36 C31 121.2(5) . . ?
C42 C41 C46 119.0(4) . . ?
C42 C41 P2 119.6(4) . . ?
C46 C41 P2 121.3(4) . . ?
C41 C42 C43 120.6(5) . . ?
C42 C43 C44 119.3(5) . . ?
C45 C44 C43 121.1(5) . . ?
C44 C45 C46 119.8(5) . . ?
C45 C46 C41 120.2(5) . . ?
C56 C51 C52 118.1(4) . . ?
C56 C51 P3 123.5(3) . . ?
C52 C51 P3 118.1(4) . . ?
C53 C52 C51 120.8(5) . . ?
C54 C53 C52 119.7(5) . . ?
C53 C54 C55 120.7(5) . . ?
C54 C55 C56 119.8(5) . . ?
C55 C56 C51 120.8(5) . . ?
C66 C61 C62 118.2(5) . . ?
C66 C61 P3 117.5(4) . . ?
C62 C61 P3 124.3(4) . . ?
C63 C62 C61 121.5(5) . . ?
C62 C63 C64 118.6(5) . . ?
C65 C64 C63 120.8(5) . . ?
C64 C65 C66 119.6(5) . . ?
C65 C66 C61 121.4(5) . . ?
C76 C71 C72 118.8(5) . . ?
C76 C71 P4 120.2(4) . . ?
C72 C71 P4 120.9(4) . . ?
C73 C72 C71 120.5(6) . . ?
C74 C73 C72 120.5(6) . . ?
C75 C74 C73 119.1(5) . . ?
C74 C75 C76 121.3(6) . . ?
C75 C76 C71 119.7(6) . . ?
C82 C81 C86 119.0(5) . . ?
C82 C81 P4 119.8(4) . . ?
C86 C81 P4 121.2(4) . . ?
C81 C82 C83 121.2(5) . . ?
C84 C83 C82 119.0(6) . . ?
C85 C84 C83 120.7(6) . . ?
C84 C85 C86 120.5(6) . . ?
C85 C86 C81 119.5(6) . . ?
C6N C1N C2N 116.5(5) . . ?
C6N C1N N1 118.4(4) . . ?
C2N C1N N1 124.9(4) . . ?
C3N C2N C1N 121.1(5) . . ?
C4N C3N C2N 122.5(5) . . ?
C3N C4N C5N 116.7(5) . . ?
C3N C4N C7N 122.2(6) . . ?
C5N C4N C7N 121.0(6) . . ?
C4N C5N C6N 121.3(5) . . ?
C1N C6N C5N 121.5(5) . . ?
C9N C8N C13N 115.7(5) . . ?
C9N C8N N2 119.3(4) . . ?
C13N C8N N2 125.1(4) . . ?
C10N C9N C8N 122.4(5) . . ?
C9N C10N C11N 121.7(5) . . ?
C12N C11N C10N 116.7(5) . . ?
C12N C11N C14N 122.0(5) . . ?
C10N C11N C14N 121.3(5) . . ?
C11N C12N C13N 122.0(5) . . ?
C12N C13N C8N 121.5(5) . . ?
C1S O1S C4S 107.9(8) . . ?
O1S C1S C2S 104.6(9) . . ?
C5S O2S C8S 112.9(14) . . ?
C3S C2S C1S 106.7(11) . . ?
C12S O3S C9S 94.3(12) . . ?
C4S C3S C2S 107.2(14) . . ?
C14S O4S C13S 77.1(13) 2_686 . ?
C3S C4S O1S 107.4(12) . . ?
C16S O5S C15S 62.7(13) 2_765 . ?
O2S C5S C6S 107.8(15) . . ?
C7S C6S C5S 100.7(12) . . ?
C8S C7S C6S 106.6(13) . . ?
O2S C8S C7S 107.1(13) . . ?
C10S C9S O3S 109.1(12) . . ?
C9S C10S C11S 103.3(13) . . ?
C12S C11S C10S 104.9(15) . . ?
C11S C12S O3S 105.0(16) . . ?
C14S C13S O4S 137.6(17) . . ?
C13S C14S O4S 143(2) . 2_686 ?
C16S C15S O5S 165.1(18) . . ?
C15S C16S O5S 131(2) . 2_765 ?

loop_
_geom_bond_atom_site_label_1
_geom_bond_atom_site_label_2
_geom_bond_distance
_geom_bond_site_symmetry_2
_geom_bond_publ_flag
Pt1 N2 2.059(3) . ?
Pt1 N1 2.065(4) . ?
Pt1 P2 2.2506(12) . ?
Pt1 P1 2.2516(12) . ?
Pt1 Li1 2.827(7) . ?
Pt1 Pt2 2.8615(3) . ?
P1 C11 1.817(5) . ?
P1 C21 1.833(5) . ?
P1 C1 1.892(5) . ?
Si1 N3 1.672(5) . ?
Si1 C3T 1.879(7) . ?
Si1 C1T 1.881(7) . ?
Si1 C2T 1.884(7) . ?
Si1 Li1 3.019(8) . ?
N1 C1N 1.412(6) . ?
N1 Li1 2.052(9) . ?
N1 Pt2 2.056(4) . ?
C1 C3 1.518(6) . ?
C1 C2 1.561(7) . ?
C1 P2 1.886(5) . ?
Li1 N3 1.963(9) . ?
Li1 N2 2.050(9) . ?
Li1 Pt2 2.880(8) . ?
Li1 Si2 3.159(8) . ?
Pt2 N2 2.062(4) . ?
Pt2 P3 2.2487(13) . ?
Pt2 P4 2.2670(12) . ?
P2 C41 1.824(5) . ?
P2 C31 1.832(5) . ?
Si2 N3 1.667(5) . ?
Si2 C6T 1.868(6) . ?
Si2 C4T 1.876(6) . ?
Si2 C5T 1.883(6) . ?
N2 C8N 1.411(6) . ?
P3 C51 1.827(5) . ?
P3 C61 1.829(5) . ?
P3 C4 1.884(5) . ?
P4 C81 1.815(5) . ?
P4 C71 1.847(5) . ?
P4 C4 1.888(5) . ?
C4 C6 1.536(7) . ?
C4 C5 1.551(6) . ?
C11 C12 1.395(6) . ?
C11 C16 1.404(6) . ?
C12 C13 1.375(7) . ?
C13 C14 1.379(8) . ?
C14 C15 1.370(8) . ?
C15 C16 1.368(7) . ?
C21 C26 1.394(7) . ?
C21 C22 1.397(6) . ?
C22 C23 1.378(7) . ?
C23 C24 1.388(8) . ?
C24 C25 1.370(8) . ?
C25 C26 1.390(7) . ?
C31 C32 1.389(7) . ?
C31 C36 1.390(7) . ?
C32 C33 1.379(8) . ?
C33 C34 1.380(8) . ?
C34 C35 1.360(8) . ?
C35 C36 1.378(7) . ?
C41 C42 1.386(6) . ?
C41 C46 1.399(6) . ?
C42 C43 1.387(7) . ?
C43 C44 1.388(7) . ?
C44 C45 1.362(8) . ?
C45 C46 1.391(7) . ?
C51 C56 1.395(7) . ?
C51 C52 1.401(6) . ?
C52 C53 1.383(6) . ?
C53 C54 1.377(7) . ?
C54 C55 1.376(7) . ?
C55 C56 1.385(7) . ?
C61 C66 1.386(7) . ?
C61 C62 1.387(7) . ?
C62 C63 1.385(7) . ?
C63 C64 1.393(7) . ?
C64 C65 1.371(8) . ?
C65 C66 1.375(7) . ?
C71 C76 1.392(7) . ?
C71 C72 1.395(7) . ?
C72 C73 1.382(7) . ?
C73 C74 1.380(8) . ?
C74 C75 1.377(8) . ?
C75 C76 1.386(7) . ?
C81 C82 1.364(7) . ?
C81 C86 1.406(6) . ?
C82 C83 1.393(8) . ?
C83 C84 1.385(9) . ?
C84 C85 1.358(9) . ?
C85 C86 1.388(8) . ?
C1N C6N 1.392(7) . ?
C1N C2N 1.396(6) . ?
C2N C3N 1.384(7) . ?
C3N C4N 1.377(8) . ?
C4N C5N 1.389(8) . ?
C4N C7N 1.512(8) . ?
C5N C6N 1.394(7) . ?
C8N C9N 1.389(6) . ?
C8N C13N 1.401(7) . ?
C9N C10N 1.385(7) . ?
C10N C11N 1.385(8) . ?
C11N C12N 1.379(7) . ?
C11N C14N 1.503(7) . ?
C12N C13N 1.395(7) . ?
O1S C1S 1.343(11) . ?
O1S C4S 1.382(12) . ?
C1S C2S 1.459(14) . ?
O2S C5S 1.275(16) . ?
O2S C8S 1.289(15) . ?
C2S C3S 1.360(17) . ?
O3S C12S 1.444(19) . ?
O3S C9S 1.460(14) . ?
C3S C4S 1.334(16) . ?
O4S C14S 1.37(2) 2_686 ?
O4S C13S 1.49(2) . ?
O5S C16S 1.58(3) 2_765 ?
O5S C15S 1.73(3) . ?
C5S C6S 1.45(2) . ?
C6S C7S 1.44(2) . ?
C7S C8S 1.406(18) . ?
C9S C10S 1.305(15) . ?
C10S C11S 1.393(17) . ?
C11S C12S 1.202(19) . ?
C13S C14S 1.296(17) . ?
C14S O4S 1.37(2) 2_686 ?
C15S C16S 1.56(2) . ?
C16S O5S 1.58(3) 2_765 ?
